data_4309422
loop_
_publ_author_name
'Niklaus Marti'
'Bernhard Spingler'
'Frank Breher'
'Roger Schibli'

_publ_contact_author_address
;
Department of Chemistry and Applied Biosciences
ETH Hoenggerberg
Wolgang-Pauli Str.
CH-8093 Zuerich
Switzerland
;
_publ_contact_author_email roger.schibli@pharma.ethz.ch
_publ_contact_author_fax '(+41) 44 633 13 67'
_publ_contact_author_name 'Prof. Dr. Roger Schibli'
_publ_section_title
;
Comparative Studies of Substitution Reactions of Rhenium(I)
Dicarbonyl-Nitrosyl and Tricarbonyl Complexes in Aqueous Media
;
_journal_name_full 'Inorganic Chemistry'
_journal_page_first 6082
_journal_page_last 6091
_journal_paper_doi 10.1021/ic050442h
_journal_volume 44
_journal_year 2005
_chemical_formula_moiety 'C13 H11 N2 O7 Re'
_chemical_formula_sum 'C13 H11 N2 O7 Re'
_chemical_formula_weight 493.44
_chemical_name_common Re(PADA)tricarbony
_chemical_name_systematic
; 
Tricarbonyl-picolylaminediaceticacid-rhenium
;
_space_group_IT_number 61
_symmetry_cell_setting orthorhombic
_symmetry_space_group_name_Hall '-P 2ac 2ab'
_symmetry_space_group_name_H-M 'P b c a'
_atom_sites_solution_hydrogens geom
_atom_sites_solution_primary direct
_atom_sites_solution_secondary difmap
_audit_creation_method SHELXL-97
_cell_angle_alpha 90.00
_cell_angle_beta 90.00
_cell_angle_gamma 90.00
_cell_formula_units_Z 8
_cell_length_a 14.5670(12)
_cell_length_b 13.1451(11)
_cell_length_c 14.8647(12)
_cell_measurement_temperature 200(2)
_cell_volume 2846.4(4)
_computing_structure_refinement 'SHELXL-97 (Sheldrick, 1997)'
_computing_structure_solution 'SHELXS-97 (Sheldrick, 1990)'
_diffrn_ambient_temperature 200(2)
_diffrn_measured_fraction_theta_full 1.000
_diffrn_measured_fraction_theta_max 1.000
_diffrn_measurement_device_type 'Bruker Apex with CCD'
_diffrn_measurement_method 'phi and omega scans'
_diffrn_radiation_monochromator graphite
_diffrn_radiation_source 'fine-focus sealed tube'
_diffrn_radiation_type MoK\a
_diffrn_radiation_wavelength 0.71073
_diffrn_reflns_av_R_equivalents 0.0807
_diffrn_reflns_av_sigmaI/netI 0.0536
_diffrn_reflns_limit_h_max 17
_diffrn_reflns_limit_h_min -17
_diffrn_reflns_limit_k_max 15
_diffrn_reflns_limit_k_min -15
_diffrn_reflns_limit_l_max 13
_diffrn_reflns_limit_l_min -17
_diffrn_reflns_number 14668
_diffrn_reflns_theta_full 24.71
_diffrn_reflns_theta_max 24.71
_diffrn_reflns_theta_min 2.50
_exptl_absorpt_coefficient_mu 8.579
_exptl_absorpt_correction_T_max 0.6271
_exptl_absorpt_correction_T_min 0.2788
_exptl_absorpt_correction_type empirical
_exptl_absorpt_process_details 'Blessing, 1995'
_exptl_crystal_colour colorless
_exptl_crystal_density_diffrn 2.303
_exptl_crystal_density_method 'not measured'
_exptl_crystal_description plate
_exptl_crystal_F_000 1872
_exptl_crystal_size_max 0.20
_exptl_crystal_size_mid 0.08
_exptl_crystal_size_min 0.06
_refine_diff_density_max 2.263
_refine_diff_density_min -2.706
_refine_diff_density_rms 0.213
_refine_ls_extinction_method none
_refine_ls_goodness_of_fit_ref 1.168
_refine_ls_hydrogen_treatment undef
_refine_ls_matrix_type full
_refine_ls_number_parameters 209
_refine_ls_number_reflns 2431
_refine_ls_number_restraints 18
_refine_ls_restrained_S_all 1.165
_refine_ls_R_factor_all 0.0700
_refine_ls_R_factor_gt 0.0495
_refine_ls_shift/su_max 0.000
_refine_ls_shift/su_mean 0.000
_refine_ls_structure_factor_coef Fsqd
_refine_ls_weighting_details 'calc w=1/[\s^2^(Fo^2^)+(0.0379P)^2^+2.8658P] where P=(Fo^2^+2Fc^2^)/3'
_refine_ls_weighting_scheme calc
_refine_ls_wR_factor_gt 0.0892
_refine_ls_wR_factor_ref 0.0952
_reflns_number_gt 1874
_reflns_number_total 2431
_reflns_threshold_expression >2sigma(I)
_cod_data_source_file ic050442h__5.cif
_cod_data_source_block 7
_cod_original_sg_symbol_Hall -P2ac2ab
_cod_database_code 4309422

loop_
_symmetry_equiv_pos_as_xyz
'x, y, z'
'-x+1/2, -y, z+1/2'
'-x, y+1/2, -z+1/2'
'x+1/2, -y+1/2, -z'
'-x, -y, -z'
'x-1/2, y, -z-1/2'
'x, -y-1/2, z-1/2'
'-x-1/2, y-1/2, z'

loop_
_atom_site_label
_atom_site_type_symbol
_atom_site_fract_x
_atom_site_fract_y
_atom_site_fract_z
_atom_site_U_iso_or_equiv
_atom_site_adp_type
_atom_site_occupancy
_atom_site_symmetry_multiplicity
_atom_site_calc_flag
_atom_site_refinement_flags
_atom_site_disorder_assembly
_atom_site_disorder_group
Re1 Re 0.63047(2) 0.36306(3) 0.21106(3) 0.01399(15) Uani 1 1 d . . .
C4 C 0.3965(7) 0.4210(8) 0.0243(7) 0.020(2) Uani 1 1 d . . .
H4 H 0.3684 0.3876 -0.0252 0.024 Uiso 1 1 calc R . .
N1 N 0.5132(5) 0.4232(6) 0.1380(5) 0.0114(18) Uani 1 1 d . . .
C1 C 0.4772(7) 0.5097(8) 0.1706(7) 0.015(2) Uani 1 1 d . . .
C3 C 0.3628(8) 0.5113(8) 0.0564(7) 0.026(3) Uani 1 1 d . . .
H3 H 0.3124 0.5435 0.0275 0.031 Uiso 1 1 calc R . .
C5 C 0.4727(7) 0.3800(7) 0.0663(7) 0.015(2) Uani 1 1 d . . .
H5 H 0.4975 0.3184 0.0435 0.017 Uiso 1 1 calc R . .
C2 C 0.4023(7) 0.5547(8) 0.1302(7) 0.019(2) Uani 1 1 d U . .
H2 H 0.3781 0.6162 0.1539 0.023 Uiso 1 1 calc R . .
O1 O 0.5237(5) 0.2763(5) 0.2722(5) 0.0157(16) Uani 1 1 d . . .
N2 N 0.5689(5) 0.4766(6) 0.3060(5) 0.0120(19) Uani 1 1 d . . .
O11 O 0.6860(5) 0.2180(6) 0.0602(5) 0.030(2) Uani 1 1 d . . .
C9 C 0.6388(7) 0.5247(8) 0.3656(7) 0.021(2) Uani 1 1 d . . .
H9A H 0.6849 0.5597 0.3277 0.025 Uiso 1 1 calc R . .
H9B H 0.6710 0.4706 0.3995 0.025 Uiso 1 1 calc R . .
C13 C 0.7253(8) 0.3058(8) 0.2829(8) 0.025(3) Uani 1 1 d . . .
C8 C 0.4749(7) 0.3177(7) 0.3329(7) 0.015(2) Uani 1 1 d . . .
C7 C 0.4976(7) 0.4239(7) 0.3623(7) 0.016(2) Uani 1 1 d . . .
H7A H 0.5194 0.4217 0.4253 0.019 Uiso 1 1 calc R . .
H7B H 0.4407 0.4650 0.3612 0.019 Uiso 1 1 calc R . .
O14 O 0.7839(6) 0.2705(6) 0.3254(6) 0.037(2) Uani 1 1 d . . .
O12 O 0.7739(5) 0.5144(6) 0.1465(6) 0.033(2) Uani 1 1 d . . .
C11 C 0.6664(7) 0.2688(7) 0.1176(8) 0.016(2) Uani 1 1 d . . .
C6 C 0.5273(8) 0.5570(8) 0.2467(7) 0.018(2) Uani 1 1 d . . .
H6A H 0.4844 0.5993 0.2824 0.021 Uiso 1 1 calc R . .
H6B H 0.5763 0.6018 0.2231 0.021 Uiso 1 1 calc R . .
C12 C 0.7196(7) 0.4560(8) 0.1673(8) 0.018(2) Uani 1 1 d U . .
O2 O 0.4119(5) 0.2730(5) 0.3737(5) 0.0225(18) Uani 1 1 d . . .
C10 C 0.5995(7) 0.6006(7) 0.4320(6) 0.013(2) Uani 1 1 d U . .
O3 O 0.5199(4) 0.6305(5) 0.4330(5) 0.0185(16) Uani 1 1 d . . .
O4 O 0.6620(4) 0.6293(6) 0.4916(5) 0.0209(17) Uani 1 1 d . . .
H4A H 0.6358 0.6546 0.5367 0.031 Uiso 1 1 calc R . .

loop_
_atom_site_aniso_label
_atom_site_aniso_U_11
_atom_site_aniso_U_22
_atom_site_aniso_U_33
_atom_site_aniso_U_23
_atom_site_aniso_U_13
_atom_site_aniso_U_12
Re1 0.0122(2) 0.0129(2) 0.0168(2) 0.00029(19) 0.0019(2) 0.00196(18)
C4 0.022(6) 0.029(6) 0.009(5) 0.002(5) 0.002(5) -0.010(5)
N1 0.014(4) 0.008(4) 0.012(4) 0.004(4) 0.000(4) 0.002(4)
C1 0.019(6) 0.016(6) 0.010(5) 0.006(4) 0.001(5) -0.002(5)
C3 0.024(6) 0.028(6) 0.025(6) 0.006(5) -0.002(6) 0.005(6)
C5 0.022(6) 0.003(5) 0.018(6) 0.001(4) 0.002(5) 0.002(4)
C2 0.016(5) 0.019(5) 0.022(5) -0.002(4) 0.001(4) 0.012(4)
O1 0.020(4) 0.012(4) 0.015(4) -0.004(3) 0.005(3) -0.003(3)
N2 0.010(4) 0.014(4) 0.012(5) 0.001(3) -0.002(3) -0.004(3)
O11 0.032(5) 0.028(4) 0.031(5) -0.011(4) 0.016(4) -0.003(4)
C9 0.016(6) 0.029(6) 0.017(6) -0.003(5) -0.003(5) 0.003(5)
C13 0.034(7) 0.020(6) 0.019(7) 0.002(5) -0.005(6) 0.012(5)
C8 0.022(6) 0.008(5) 0.015(6) -0.001(5) -0.010(5) -0.001(5)
C7 0.016(5) 0.019(6) 0.012(5) -0.004(5) 0.008(5) -0.005(5)
O14 0.033(5) 0.041(5) 0.038(5) 0.010(4) -0.010(4) 0.008(4)
O12 0.021(4) 0.031(5) 0.045(6) 0.003(4) 0.010(4) -0.011(4)
C11 0.016(5) 0.007(5) 0.023(6) 0.002(5) 0.001(5) -0.004(4)
C6 0.025(6) 0.014(6) 0.014(6) 0.003(4) -0.002(5) 0.006(5)
C12 0.017(5) 0.016(5) 0.022(5) -0.006(4) 0.001(4) 0.010(4)
O2 0.027(4) 0.022(4) 0.019(4) -0.004(3) 0.004(4) -0.009(3)
C10 0.023(5) 0.008(4) 0.009(5) 0.005(4) 0.001(4) -0.002(4)
O3 0.012(4) 0.018(4) 0.026(4) -0.002(3) -0.001(3) 0.006(3)
O4 0.016(4) 0.027(4) 0.019(4) -0.009(4) 0.005(3) -0.001(3)

loop_
_atom_type_symbol
_atom_type_description
_atom_type_scat_dispersion_real
_atom_type_scat_dispersion_imag
_atom_type_scat_source
C C 0.0033 0.0016 'International Tables Vol C Tables 4.2.6.8 and 6.1.1.4'
H H 0.0000 0.0000 'International Tables Vol C Tables 4.2.6.8 and 6.1.1.4'
N N 0.0061 0.0033 'International Tables Vol C Tables 4.2.6.8 and 6.1.1.4'
O O 0.0106 0.0060 'International Tables Vol C Tables 4.2.6.8 and 6.1.1.4'
Re Re -1.0185 7.2310 'International Tables Vol C Tables 4.2.6.8 and 6.1.1.4'

loop_
_geom_angle_atom_site_label_1
_geom_angle_atom_site_label_2
_geom_angle_atom_site_label_3
_geom_angle
_geom_angle_site_symmetry_1
_geom_angle_site_symmetry_3
_geom_angle_publ_flag
C12 Re1 C13 87.2(5) . . ?
C12 Re1 C11 88.9(4) . . ?
C13 Re1 C11 87.3(5) . . ?
C12 Re1 O1 171.7(3) . . ?
C13 Re1 O1 94.5(4) . . ?
C11 Re1 O1 99.3(3) . . ?
C12 Re1 N1 97.6(4) . . ?
C13 Re1 N1 174.8(4) . . ?
C11 Re1 N1 95.0(4) . . ?
O1 Re1 N1 80.5(3) . . ?
C12 Re1 N2 93.5(4) . . ?
C13 Re1 N2 101.6(4) . . ?
C11 Re1 N2 170.9(4) . . ?
O1 Re1 N2 78.2(3) . . ?
N1 Re1 N2 76.0(3) . . ?
C3 C4 C5 117.9(10) . . ?
C3 C4 H4 121.1 . . ?
C5 C4 H4 121.1 . . ?
C1 N1 C5 118.1(8) . . ?
C1 N1 Re1 115.8(7) . . ?
C5 N1 Re1 126.0(6) . . ?
N1 C1 C2 121.1(10) . . ?
N1 C1 C6 116.0(9) . . ?
C2 C1 C6 122.8(9) . . ?
C2 C3 C4 119.4(10) . . ?
C2 C3 H3 120.3 . . ?
C4 C3 H3 120.3 . . ?
N1 C5 C4 123.1(9) . . ?
N1 C5 H5 118.5 . . ?
C4 C5 H5 118.5 . . ?
C3 C2 C1 120.3(10) . . ?
C3 C2 H2 119.8 . . ?
C1 C2 H2 119.8 . . ?
C8 O1 Re1 118.8(6) . . ?
C9 N2 C7 109.7(8) . . ?
C9 N2 C6 109.0(7) . . ?
C7 N2 C6 111.8(8) . . ?
C9 N2 Re1 112.6(6) . . ?
C7 N2 Re1 108.7(6) . . ?
C6 N2 Re1 105.1(6) . . ?
N2 C9 C10 114.1(8) . . ?
N2 C9 H9A 108.7 . . ?
C10 C9 H9A 108.7 . . ?
N2 C9 H9B 108.7 . . ?
C10 C9 H9B 108.7 . . ?
H9A C9 H9B 107.6 . . ?
O14 C13 Re1 178.9(11) . . ?
O2 C8 O1 123.7(9) . . ?
O2 C8 C7 117.3(9) . . ?
O1 C8 C7 118.8(9) . . ?
C8 C7 N2 114.8(8) . . ?
C8 C7 H7A 108.6 . . ?
N2 C7 H7A 108.6 . . ?
C8 C7 H7B 108.6 . . ?
N2 C7 H7B 108.6 . . ?
H7A C7 H7B 107.6 . . ?
O11 C11 Re1 176.3(9) . . ?
C1 C6 N2 110.6(8) . . ?
C1 C6 H6A 109.5 . . ?
N2 C6 H6A 109.5 . . ?
C1 C6 H6B 109.5 . . ?
N2 C6 H6B 109.5 . . ?
H6A C6 H6B 108.1 . . ?
O12 C12 Re1 175.6(10) . . ?
O3 C10 O4 123.4(9) . . ?
O3 C10 C9 125.3(9) . . ?
O4 C10 C9 111.2(8) . . ?
C10 O4 H4A 109.5 . . ?

loop_
_geom_bond_atom_site_label_1
_geom_bond_atom_site_label_2
_geom_bond_distance
_geom_bond_site_symmetry_2
_geom_bond_publ_flag
Re1 C12 1.897(11) . ?
Re1 C13 1.902(11) . ?
Re1 C11 1.933(11) . ?
Re1 O1 2.132(7) . ?
Re1 N1 2.172(8) . ?
Re1 N2 2.241(8) . ?
C4 C3 1.371(15) . ?
C4 C5 1.382(14) . ?
C4 H4 0.9500 . ?
N1 C1 1.342(12) . ?
N1 C5 1.345(12) . ?
C1 C2 1.379(14) . ?
C1 C6 1.483(14) . ?
C3 C2 1.363(15) . ?
C3 H3 0.9500 . ?
C5 H5 0.9500 . ?
C2 H2 0.9500 . ?
O1 C8 1.270(12) . ?
N2 C9 1.491(12) . ?
N2 C7 1.503(12) . ?
N2 C6 1.504(12) . ?
O11 C11 1.120(12) . ?
C9 C10 1.515(14) . ?
C9 H9A 0.9900 . ?
C9 H9B 0.9900 . ?
C13 O14 1.158(13) . ?
C8 O2 1.248(12) . ?
C8 C7 1.500(13) . ?
C7 H7A 0.9900 . ?
C7 H7B 0.9900 . ?
O12 C12 1.146(12) . ?
C6 H6A 0.9900 . ?
C6 H6B 0.9900 . ?
C10 O3 1.223(11) . ?
C10 O4 1.326(12) . ?
O4 H4A 0.8400 . ?

loop_
_geom_torsion_atom_site_label_1
_geom_torsion_atom_site_label_2
_geom_torsion_atom_site_label_3
_geom_torsion_atom_site_label_4
_geom_torsion
_geom_torsion_site_symmetry_1
_geom_torsion_site_symmetry_2
_geom_torsion_site_symmetry_3
_geom_torsion_site_symmetry_4
_geom_torsion_publ_flag
C12 Re1 N1 C1 -76.3(7) . . . . ?
C11 Re1 N1 C1 -165.8(7) . . . . ?
O1 Re1 N1 C1 95.6(7) . . . . ?
N2 Re1 N1 C1 15.5(7) . . . . ?
C12 Re1 N1 C5 106.2(8) . . . . ?
C11 Re1 N1 C5 16.6(8) . . . . ?
O1 Re1 N1 C5 -82.0(8) . . . . ?
N2 Re1 N1 C5 -162.1(8) . . . . ?
C5 N1 C1 C2 -1.8(14) . . . . ?
Re1 N1 C1 C2 -179.6(7) . . . . ?
C5 N1 C1 C6 -177.0(9) . . . . ?
Re1 N1 C1 C6 5.2(11) . . . . ?
C5 C4 C3 C2 -3.0(16) . . . . ?
C1 N1 C5 C4 0.7(14) . . . . ?
Re1 N1 C5 C4 178.2(7) . . . . ?
C3 C4 C5 N1 1.8(15) . . . . ?
C4 C3 C2 C1 2.0(16) . . . . ?
N1 C1 C2 C3 0.5(16) . . . . ?
C6 C1 C2 C3 175.4(10) . . . . ?
C13 Re1 O1 C8 99.2(8) . . . . ?
C11 Re1 O1 C8 -172.8(8) . . . . ?
N1 Re1 O1 C8 -79.2(7) . . . . ?
N2 Re1 O1 C8 -1.7(7) . . . . ?
C13 Re1 N2 C9 35.2(7) . . . . ?
O1 Re1 N2 C9 127.5(7) . . . . ?
N1 Re1 N2 C9 -149.6(7) . . . . ?
C12 Re1 N2 C7 -174.3(7) . . . . ?
C13 Re1 N2 C7 -86.5(7) . . . . ?
O1 Re1 N2 C7 5.8(6) . . . . ?
N1 Re1 N2 C7 88.7(6) . . . . ?
C12 Re1 N2 C6 65.9(7) . . . . ?
C13 Re1 N2 C6 153.7(6) . . . . ?
O1 Re1 N2 C6 -114.0(6) . . . . ?
N1 Re1 N2 C6 -31.0(6) . . . . ?
C7 N2 C9 C10 -57.8(11) . . . . ?
C6 N2 C9 C10 64.8(11) . . . . ?
Re1 N2 C9 C10 -179.0(6) . . . . ?
Re1 O1 C8 O2 -178.8(7) . . . . ?
Re1 O1 C8 C7 -3.2(12) . . . . ?
O2 C8 C7 N2 -175.5(9) . . . . ?
O1 C8 C7 N2 8.6(13) . . . . ?
C9 N2 C7 C8 -132.5(9) . . . . ?
C6 N2 C7 C8 106.5(9) . . . . ?
Re1 N2 C7 C8 -9.1(10) . . . . ?
N1 C1 C6 N2 -34.3(12) . . . . ?
C2 C1 C6 N2 150.6(9) . . . . ?
C9 N2 C6 C1 164.5(8) . . . . ?
C7 N2 C6 C1 -74.1(10) . . . . ?
Re1 N2 C6 C1 43.6(9) . . . . ?
N2 C9 C10 O3 -7.5(14) . . . . ?
N2 C9 C10 O4 170.6(8) . . . . ?
